data_7714281
loop_
_publ_author_name
'Chen, Zeng'
'xu, qingdou'
'Liu, Xiao-Lin'
'Hu, Shengmin'
'Wu, Xintao'
'Sheng, Tianlu'

_publ_section_title
;
 Different delocalized range in mixed valence cyanidometal-bridged
 Fe-Ru-Fe complexes controlled by terminal ligand substitution
 modification
;
_journal_name_full 'Dalton Transactions'
_journal_paper_doi 10.1039/D3DT02208K
_journal_year 2023
_chemical_formula_moiety 'C88 H86 Fe2 N6 O4 P4 Ru, 2(F6 P)'
_chemical_formula_sum 'C88 H84 F12 Fe2 N6 O4 P6 Ru'
_chemical_formula_weight 1916.20
_chemical_name_systematic {[CpFe(dppe)CN]2Ru(MeO-py)4}[PF6]2
_space_group_crystal_system triclinic
_space_group_IT_number 2
_space_group_name_Hall '-P 1'
_space_group_name_H-M_alt 'P -1'
_atom_sites_solution_hydrogens mixed
_atom_sites_solution_primary dual
_audit_creation_date 2023-03-28
_audit_creation_method
;
Olex2 1.2
(compiled 2018.05.29 svn.r3508 for OlexSys, GUI svn.r5506)
;
_audit_update_record
;
2023-06-29 deposited with the CCDC.	2023-10-19 downloaded from the CCDC.
;
_cell_angle_alpha 89.65(3)
_cell_angle_beta 71.93(2)
_cell_angle_gamma 67.437(16)
_cell_formula_units_Z 1
_cell_length_a 11.366(4)
_cell_length_b 13.418(6)
_cell_length_c 15.982(6)
_cell_measurement_reflns_used 9041
_cell_measurement_temperature 293.1500
_cell_measurement_theta_max 36.1729
_cell_measurement_theta_min 1.6573
_cell_volume 2122.1(15)
_computing_molecular_graphics 'Olex2 (Dolomanov et al., 2009)'
_computing_publication_material 'Olex2 (Dolomanov et al., 2009)'
_computing_structure_refinement 'XL (Sheldrick, 2008)'
_computing_structure_solution 'ShelXT (Sheldrick, 2015)'
_diffrn_ambient_temperature 293(2)
_diffrn_measured_fraction_theta_full 0.966
_diffrn_measured_fraction_theta_max 0.991
_diffrn_measurement_device_type 'Bruker P4'
_diffrn_measurement_method '\w scans'
_diffrn_radiation_monochromator graphite
_diffrn_radiation_type MoK\a
_diffrn_radiation_wavelength 0.71073
_diffrn_reflns_av_R_equivalents 0.0422
_diffrn_reflns_av_unetI/netI 0.0602
_diffrn_reflns_Laue_measured_fraction_full 0.966
_diffrn_reflns_Laue_measured_fraction_max 0.991
_diffrn_reflns_limit_h_max 13
_diffrn_reflns_limit_h_min -13
_diffrn_reflns_limit_k_max 15
_diffrn_reflns_limit_k_min -15
_diffrn_reflns_limit_l_max 19
_diffrn_reflns_limit_l_min -18
_diffrn_reflns_number 18534
_diffrn_reflns_point_group_measured_fraction_full 0.966
_diffrn_reflns_point_group_measured_fraction_max 0.991
_diffrn_reflns_theta_full 25.242
_diffrn_reflns_theta_max 24.997
_diffrn_reflns_theta_min 2.189
_exptl_absorpt_coefficient_mu 0.707
_exptl_absorpt_correction_type none
_exptl_crystal_colour 'clear brownish yellow'
_exptl_crystal_colour_lustre clear
_exptl_crystal_colour_modifier brownish
_exptl_crystal_colour_primary yellow
_exptl_crystal_density_diffrn 1.499
_exptl_crystal_description block
_exptl_crystal_F_000 980
_exptl_crystal_preparation null
_exptl_crystal_recrystallization_method CH2Cl2-Et2O
_exptl_crystal_size_max 0.2
_exptl_crystal_size_mid 0.1
_exptl_crystal_size_min 0.1
_refine_diff_density_max 0.561
_refine_diff_density_min -0.381
_refine_diff_density_rms 0.091
_refine_ls_extinction_method none
_refine_ls_goodness_of_fit_ref 1.142
_refine_ls_hydrogen_treatment mixed
_refine_ls_matrix_type full
_refine_ls_number_parameters 547
_refine_ls_number_reflns 7420
_refine_ls_number_restraints 0
_refine_ls_restrained_S_all 1.142
_refine_ls_R_factor_all 0.0960
_refine_ls_R_factor_gt 0.0771
_refine_ls_shift/su_max 0.000
_refine_ls_shift/su_mean 0.000
_refine_ls_structure_factor_coef Fsqd
_refine_ls_weighting_details 'w=1/[\s^2^(Fo^2^)+(0.0259P)^2^+7.9125P] where P=(Fo^2^+2Fc^2^)/3'
_refine_ls_weighting_scheme calc
_refine_ls_wR_factor_gt 0.1367
_refine_ls_wR_factor_ref 0.1544
_reflns_Friedel_coverage 0.000
_reflns_number_gt 6203
_reflns_number_total 7420
_reflns_threshold_expression 'I > 2\s(I)'
_cod_data_source_file d3dt02208k2.cif
_cod_data_source_block a
_cod_database_code 7714281
_shelxl_version_number 2014-3
_shelx_space_group_comment
;
The symmetry employed for this shelxl refinement is uniquely defined
by the following loop, which should always be used as a source of
symmetry information in preference to the above space-group names.
They are only intended as comments.
;
_shelx_estimated_absorpt_t_max 0.933
_shelx_estimated_absorpt_t_min 0.871
_olex2_refinement_description
;
1. Fixed Uiso
 At 1.2 times of:
  All C(H) groups, All C(H,H) groups
 At 1.5 times of:
  All C(H,H,H) groups
2.a Secondary CH2 refined with riding coordinates:
 C32(H32A,H32B), C31(H31A,H31B)
2.b Aromatic/amide H refined with riding coordinates:
 C3(H3), C2(H2), C21(H21), C5(H5), C9(H9), C30(H30), C20(H20), C6(H6),
 C22(H22), C24(H24), C23(H23), C18(H18), C15(H15), C36(H36), C11(H11), C14(H14),
  C44(H44), C16(H16), C27(H27), C17(H17), C38(H38), C29(H29), C26(H26),
 C42(H42), C28(H28), C41(H41), C40(H40), C43(H43), C37(H37), C34(H34), C35(H35)
2.c Idealised Me refined as rotating group:
 C13(H13A,H13B,H13C), C7(H7A,H7B,H7C)
;
_olex2_submission_special_instructions 'No special instructions were received'

loop_
_space_group_symop_operation_xyz
'x, y, z'
'-x, -y, -z'

loop_
_atom_site_label
_atom_site_type_symbol
_atom_site_fract_x
_atom_site_fract_y
_atom_site_fract_z
_atom_site_U_iso_or_equiv
_atom_site_adp_type
_atom_site_occupancy
_atom_site_site_symmetry_order
_atom_site_calc_flag
_atom_site_refinement_flags_posn
_atom_site_refinement_flags_adp
_atom_site_refinement_flags_occupancy
_atom_site_disorder_assembly
_atom_site_disorder_group
Ru1 Ru 0.5000 1.0000 0.5000 0.03491(19) Uani 1 2 d S T P . .
Fe1 Fe 0.58962(9) 0.66440(7) 0.30425(6) 0.0384(2) Uani 1 1 d . . . . .
P1 P 0.68682(17) 0.70328(13) 0.17470(10) 0.0421(4) Uani 1 1 d . . . . .
P2 P 0.79475(17) 0.58009(13) 0.30772(11) 0.0436(4) Uani 1 1 d . . . . .
P3 P 0.1073(2) 0.87433(17) 1.16388(12) 0.0599(5) Uani 1 1 d . . . . .
N3 N 0.4495(5) 0.9116(4) 0.6058(3) 0.0392(11) Uani 1 1 d . . . . .
N2 N 0.3045(5) 1.0518(4) 0.4903(3) 0.0387(12) Uani 1 1 d . . . . .
O2 O 0.3621(6) 0.7269(4) 0.8080(3) 0.0724(15) Uani 1 1 d . . . . .
N1 N 0.5589(5) 0.8663(4) 0.4105(3) 0.0366(11) Uani 1 1 d . . . . .
O1 O -0.0812(5) 1.1493(4) 0.4732(3) 0.0690(14) Uani 1 1 d . . . . .
C3 C 0.1614(7) 1.0764(6) 0.4011(4) 0.0550(18) Uani 1 1 d . . . . .
H3 H 0.1550 1.0701 0.3449 0.066 Uiso 1 1 calc R . . . .
C2 C 0.2863(7) 1.0454(5) 0.4113(4) 0.0480(16) Uani 1 1 d . . . . .
H2 H 0.3625 1.0184 0.3607 0.058 Uiso 1 1 calc R . . . .
C25 C 0.6936(7) 0.6248(5) 0.0776(4) 0.0502(17) Uani 1 1 d . . . . .
C1 C 0.5779(6) 0.7900(5) 0.3655(4) 0.0350(13) Uani 1 1 d . . . . .
C4 C 0.0471(7) 1.1165(6) 0.4742(4) 0.0523(17) Uani 1 1 d . . . . .
F5 F 0.0627(7) 0.8339(6) 1.0924(4) 0.131(2) Uani 1 1 d . . . . .
C19 C 0.6188(7) 0.8417(5) 0.1469(4) 0.0444(15) Uani 1 1 d . . . . .
C21 C 0.6400(9) 0.9814(6) 0.0540(5) 0.063(2) Uani 1 1 d . . . . .
H21 H 0.6926 1.0052 0.0085 0.075 Uiso 1 1 calc R . . . .
F6 F 0.1549(7) 0.9062(6) 1.2373(4) 0.140(3) Uani 1 1 d . . . . .
C33 C 0.9083(6) 0.4413(5) 0.2481(4) 0.0491(16) Uani 1 1 d . . . . .
C5 C 0.0644(7) 1.1220(6) 0.5561(4) 0.0565(18) Uani 1 1 d . . . . .
H5 H -0.0105 1.1480 0.6076 0.068 Uiso 1 1 calc R . . . .
C8 C 0.4998(7) 0.8023(5) 0.5953(4) 0.0487(16) Uani 1 1 d . . . . .
C9 C 0.4713(7) 0.7412(5) 0.6609(4) 0.0562(18) Uani 1 1 d . . . . .
H9 H 0.5089 0.6658 0.6488 0.067 Uiso 1 1 calc R . . . .
C39 C 0.8151(6) 0.5649(5) 0.4159(4) 0.0496(16) Uani 1 1 d . . . . .
C30 C 0.5949(8) 0.6652(6) 0.0386(5) 0.073(2) Uani 1 1 d . . . . .
H30 H 0.5296 0.7359 0.0574 0.088 Uiso 1 1 calc R . . . .
F1 F 0.2542(6) 0.8347(7) 1.0988(4) 0.161(3) Uani 1 1 d . . . . .
C10 C 0.3865(7) 0.7913(5) 0.7453(4) 0.0498(16) Uani 1 1 d . . . . .
C20 C 0.6963(8) 0.8786(6) 0.0786(4) 0.0566(18) Uani 1 1 d . . . . .
H20 H 0.7865 0.8340 0.0490 0.068 Uiso 1 1 calc R . . . .
C6 C 0.1911(7) 1.0895(5) 0.5610(4) 0.0486(16) Uani 1 1 d . . . . .
H6 H 0.1994 1.0938 0.6168 0.058 Uiso 1 1 calc R . . . .
C22 C 0.5064(9) 1.0477(6) 0.0973(5) 0.066(2) Uani 1 1 d . . . . .
H22 H 0.4689 1.1169 0.0818 0.079 Uiso 1 1 calc R . . . .
C24 C 0.4848(7) 0.9092(5) 0.1885(4) 0.0508(16) Uani 1 1 d . . . . .
H24 H 0.4311 0.8859 0.2338 0.061 Uiso 1 1 calc R . . . .
C23 C 0.4290(8) 1.0113(6) 0.1634(5) 0.063(2) Uani 1 1 d . . . . .
H23 H 0.3382 1.0554 0.1917 0.076 Uiso 1 1 calc R . . . .
C18 C 0.4456(8) 0.6429(7) 0.4107(5) 0.066(2) Uani 1 1 d . . . . .
H18 H 0.4375 0.6571 0.4695 0.079 Uiso 1 1 calc R . . . .
C15 C 0.5118(7) 0.5569(6) 0.2719(5) 0.0587(19) Uani 1 1 d . . . . .
H15 H 0.5554 0.5033 0.2231 0.070 Uiso 1 1 calc R . . . .
C36 C 1.0858(10) 0.2342(7) 0.1625(6) 0.082(3) Uani 1 1 d . . . . .
H36 H 1.1448 0.1649 0.1333 0.098 Uiso 1 1 calc R . . . .
C12 C 0.3686(7) 0.9599(5) 0.6880(4) 0.0481(16) Uani 1 1 d . . . . .
H12 H 0.339(7) 1.033(5) 0.693(4) 0.058 Uiso 1 1 d R . . . .
C11 C 0.3339(7) 0.9027(5) 0.7582(4) 0.0505(16) Uani 1 1 d . . . . .
H11 H 0.2752 0.9403 0.8137 0.061 Uiso 1 1 calc R . . . .
F3 F -0.0363(6) 0.9078(7) 1.2298(4) 0.155(3) Uani 1 1 d . . . . .
C14 C 0.5239(8) 0.5451(6) 0.3567(5) 0.063(2) Uani 1 1 d . . . . .
H14 H 0.5764 0.4815 0.3737 0.076 Uiso 1 1 calc R . . . .
C44 C 0.7916(8) 0.4823(7) 0.4619(5) 0.072(2) Uani 1 1 d . . . . .
H44 H 0.7714 0.4330 0.4345 0.086 Uiso 1 1 calc R . . . .
C16 C 0.4214(7) 0.6649(6) 0.2743(5) 0.062(2) Uani 1 1 d . . . . .
H16 H 0.3945 0.6953 0.2274 0.074 Uiso 1 1 calc R . . . .
C27 C 0.7849(10) 0.4571(7) -0.0209(5) 0.080(3) Uani 1 1 d . . . . .
H27 H 0.8497 0.3863 -0.0404 0.096 Uiso 1 1 calc R . . . .
C17 C 0.3794(7) 0.7179(6) 0.3603(5) 0.067(2) Uani 1 1 d . . . . .
H17 H 0.3188 0.7898 0.3807 0.080 Uiso 1 1 calc R . . . .
C32 C 0.8869(7) 0.6618(5) 0.2522(5) 0.0547(18) Uani 1 1 d . . . . .
H32A H 0.8521 0.7320 0.2873 0.066 Uiso 1 1 calc R . . . .
H32B H 0.9823 0.6247 0.2441 0.066 Uiso 1 1 calc R . . . .
C38 C 0.8622(8) 0.3700(6) 0.2259(6) 0.085(3) Uani 1 1 d . . . . .
H38 H 0.7699 0.3901 0.2390 0.102 Uiso 1 1 calc R . . . .
C31 C 0.8653(6) 0.6762(6) 0.1625(5) 0.0568(18) Uani 1 1 d . . . . .
H31A H 0.9257 0.6109 0.1211 0.068 Uiso 1 1 calc R . . . .
H31B H 0.8863 0.7364 0.1388 0.068 Uiso 1 1 calc R . . . .
C13 C 0.2833(10) 0.7789(7) 0.8977(5) 0.084(3) Uani 1 1 d . . . . .
H13A H 0.1967 0.8315 0.8991 0.127 Uiso 1 1 calc GR . . . .
H13B H 0.3297 0.8147 0.9183 0.127 Uiso 1 1 calc GR . . . .
H13C H 0.2712 0.7251 0.9353 0.127 Uiso 1 1 calc GR . . . .
C29 C 0.5917(11) 0.6018(8) -0.0285(7) 0.103(3) Uani 1 1 d . . . . .
H29 H 0.5235 0.6299 -0.0533 0.123 Uiso 1 1 calc R . . . .
C26 C 0.7886(8) 0.5197(6) 0.0468(5) 0.065(2) Uani 1 1 d . . . . .
H26 H 0.8564 0.4900 0.0718 0.078 Uiso 1 1 calc R . . . .
C42 C 0.8215(10) 0.5444(9) 0.5883(6) 0.093(3) Uani 1 1 d . . . . .
H42 H 0.8221 0.5390 0.6462 0.111 Uiso 1 1 calc R . . . .
C7 C -0.1026(8) 1.1514(7) 0.3898(5) 0.083(3) Uani 1 1 d . . . . .
H7A H -0.0649 1.1974 0.3553 0.124 Uiso 1 1 calc GR . . . .
H7B H -0.1978 1.1792 0.3994 0.124 Uiso 1 1 calc GR . . . .
H7C H -0.0595 1.0790 0.3587 0.124 Uiso 1 1 calc GR . . . .
C28 C 0.6874(11) 0.4990(9) -0.0581(6) 0.096(3) Uani 1 1 d . . . . .
H28 H 0.6858 0.4576 -0.1039 0.115 Uiso 1 1 calc R . . . .
F4 F 0.0737(11) 0.9830(6) 1.1307(7) 0.208(4) Uani 1 1 d . . . . .
C41 C 0.8454(10) 0.6282(8) 0.5450(7) 0.093(3) Uani 1 1 d . . . . .
H41 H 0.8638 0.6779 0.5734 0.112 Uiso 1 1 calc R . . . .
F2 F 0.1414(9) 0.7603(6) 1.1951(6) 0.178(3) Uani 1 1 d . . . . .
C40 C 0.8420(8) 0.6375(6) 0.4598(6) 0.073(2) Uani 1 1 d . . . . .
H40 H 0.8581 0.6940 0.4313 0.087 Uiso 1 1 calc R . . . .
C43 C 0.7973(9) 0.4707(9) 0.5469(6) 0.088(3) Uani 1 1 d . . . . .
H43 H 0.7847 0.4130 0.5750 0.106 Uiso 1 1 calc R . . . .
C37 C 0.9541(11) 0.2650(7) 0.1827(7) 0.103(4) Uani 1 1 d . . . . .
H37 H 0.9212 0.2163 0.1680 0.124 Uiso 1 1 calc R . . . .
C34 C 1.0459(8) 0.4079(7) 0.2268(7) 0.100(3) Uani 1 1 d . . . . .
H34 H 1.0806 0.4555 0.2409 0.120 Uiso 1 1 calc R . . . .
C35 C 1.1337(9) 0.3033(8) 0.1843(8) 0.115(4) Uani 1 1 d . . . . .
H35 H 1.2263 0.2814 0.1710 0.138 Uiso 1 1 calc R . . . .
H8 H 0.560(5) 0.770(4) 0.542(3) 0.020(13) Uiso 1 1 d . . . . .

loop_
_atom_site_aniso_label
_atom_site_aniso_U_11
_atom_site_aniso_U_22
_atom_site_aniso_U_33
_atom_site_aniso_U_23
_atom_site_aniso_U_13
_atom_site_aniso_U_12
Ru1 0.0381(4) 0.0274(4) 0.0320(3) -0.0014(3) -0.0053(3) -0.0106(3)
Fe1 0.0333(5) 0.0292(5) 0.0457(5) -0.0006(4) -0.0060(4) -0.0110(4)
P1 0.0380(9) 0.0342(9) 0.0436(9) -0.0034(7) -0.0040(7) -0.0111(7)
P2 0.0381(9) 0.0337(9) 0.0531(10) -0.0004(7) -0.0119(8) -0.0109(7)
P3 0.0597(12) 0.0606(13) 0.0488(10) -0.0061(9) -0.0015(9) -0.0260(10)
N3 0.038(3) 0.035(3) 0.037(3) -0.001(2) -0.009(2) -0.009(2)
N2 0.043(3) 0.027(3) 0.031(2) -0.0074(19) 0.000(2) -0.008(2)
O2 0.103(4) 0.058(3) 0.054(3) 0.020(2) -0.014(3) -0.040(3)
N1 0.033(3) 0.030(3) 0.037(3) 0.001(2) -0.004(2) -0.009(2)
O1 0.042(3) 0.088(4) 0.065(3) -0.008(3) -0.015(3) -0.016(3)
C3 0.049(4) 0.062(5) 0.042(4) -0.004(3) -0.012(3) -0.012(4)
C2 0.041(4) 0.052(4) 0.041(3) 0.003(3) -0.006(3) -0.013(3)
C25 0.054(4) 0.040(4) 0.044(4) -0.008(3) -0.001(3) -0.018(3)
C1 0.029(3) 0.032(3) 0.032(3) 0.004(2) 0.001(2) -0.009(2)
C4 0.045(4) 0.058(4) 0.053(4) 0.000(3) -0.016(3) -0.019(3)
F5 0.136(6) 0.195(7) 0.085(4) -0.010(4) -0.030(4) -0.097(5)
C19 0.053(4) 0.038(4) 0.035(3) -0.002(3) -0.010(3) -0.015(3)
C21 0.082(6) 0.062(5) 0.055(4) 0.022(4) -0.026(4) -0.038(5)
F6 0.126(5) 0.213(7) 0.092(4) -0.043(4) -0.033(4) -0.082(5)
C33 0.039(4) 0.036(4) 0.053(4) -0.003(3) -0.007(3) -0.001(3)
C5 0.048(4) 0.057(4) 0.049(4) -0.007(3) -0.001(3) -0.018(4)
C8 0.047(4) 0.041(4) 0.037(3) -0.001(3) 0.002(3) -0.008(3)
C9 0.072(5) 0.035(4) 0.049(4) 0.000(3) -0.002(4) -0.022(3)
C39 0.039(4) 0.047(4) 0.053(4) -0.001(3) -0.014(3) -0.008(3)
C30 0.073(6) 0.048(5) 0.091(6) -0.017(4) -0.030(5) -0.013(4)
F1 0.083(4) 0.285(10) 0.083(4) -0.030(5) 0.014(3) -0.072(6)
C10 0.061(5) 0.046(4) 0.051(4) 0.013(3) -0.018(3) -0.031(4)
C20 0.063(5) 0.052(4) 0.043(4) 0.000(3) -0.004(3) -0.021(4)
C6 0.046(4) 0.044(4) 0.044(4) -0.003(3) -0.006(3) -0.013(3)
C22 0.097(7) 0.047(4) 0.071(5) 0.022(4) -0.048(5) -0.029(5)
C24 0.047(4) 0.045(4) 0.046(4) 0.010(3) -0.004(3) -0.013(3)
C23 0.068(5) 0.048(4) 0.067(5) 0.010(4) -0.024(4) -0.015(4)
C18 0.081(6) 0.077(6) 0.053(4) 0.009(4) -0.009(4) -0.058(5)
C15 0.057(5) 0.045(4) 0.082(5) 0.000(4) -0.021(4) -0.030(4)
C36 0.080(7) 0.054(5) 0.080(6) -0.009(4) -0.019(5) 0.001(5)
C12 0.058(4) 0.040(4) 0.042(4) 0.006(3) -0.014(3) -0.017(3)
C11 0.056(4) 0.052(4) 0.035(3) 0.001(3) -0.006(3) -0.020(3)
F3 0.068(4) 0.259(9) 0.080(4) -0.017(5) 0.008(3) -0.031(5)
C14 0.059(5) 0.042(4) 0.092(6) 0.021(4) -0.020(4) -0.029(4)
C44 0.068(5) 0.096(7) 0.069(5) 0.022(5) -0.025(4) -0.049(5)
C16 0.049(4) 0.065(5) 0.084(5) 0.027(4) -0.027(4) -0.033(4)
C27 0.078(6) 0.060(5) 0.068(5) -0.029(4) 0.027(5) -0.032(5)
C17 0.037(4) 0.058(5) 0.085(6) -0.004(4) 0.007(4) -0.020(4)
C32 0.039(4) 0.039(4) 0.079(5) 0.000(3) -0.014(4) -0.013(3)
C38 0.058(5) 0.045(5) 0.145(8) -0.020(5) -0.040(5) -0.008(4)
C31 0.036(4) 0.062(5) 0.069(5) 0.015(4) -0.009(3) -0.023(3)
C13 0.125(8) 0.096(7) 0.048(4) 0.022(4) -0.020(5) -0.067(6)
C29 0.110(8) 0.093(8) 0.113(8) -0.024(6) -0.043(7) -0.045(7)
C26 0.062(5) 0.056(5) 0.060(4) -0.003(4) -0.002(4) -0.019(4)
C42 0.078(7) 0.119(9) 0.069(6) -0.001(6) -0.035(5) -0.019(6)
C7 0.062(5) 0.102(7) 0.076(6) -0.001(5) -0.039(5) -0.012(5)
C28 0.103(8) 0.100(8) 0.077(6) -0.035(6) 0.000(6) -0.057(7)
F4 0.272(11) 0.100(6) 0.296(11) 0.100(7) -0.132(9) -0.092(7)
C41 0.090(7) 0.080(7) 0.095(7) -0.019(6) -0.042(6) -0.011(6)
F2 0.211(9) 0.117(6) 0.261(10) 0.082(6) -0.134(8) -0.080(6)
C40 0.082(6) 0.048(5) 0.086(6) 0.001(4) -0.045(5) -0.013(4)
C43 0.084(7) 0.122(8) 0.082(6) 0.042(6) -0.040(5) -0.055(6)
C37 0.095(8) 0.048(5) 0.155(10) -0.032(6) -0.067(7) 0.003(5)
C34 0.047(5) 0.067(6) 0.165(10) -0.024(6) -0.022(6) -0.011(4)
C35 0.045(5) 0.072(7) 0.177(11) -0.015(7) -0.013(6) 0.012(5)

loop_
_atom_type_symbol
_atom_type_description
_atom_type_scat_dispersion_real
_atom_type_scat_dispersion_imag
_atom_type_scat_source
C C 0.0033 0.0016 'International Tables Vol C Tables 4.2.6.8 and 6.1.1.4'
H H 0.0000 0.0000 'International Tables Vol C Tables 4.2.6.8 and 6.1.1.4'
F F 0.0171 0.0103 'International Tables Vol C Tables 4.2.6.8 and 6.1.1.4'
Fe Fe 0.3463 0.8444 'International Tables Vol C Tables 4.2.6.8 and 6.1.1.4'
N N 0.0061 0.0033 'International Tables Vol C Tables 4.2.6.8 and 6.1.1.4'
O O 0.0106 0.0060 'International Tables Vol C Tables 4.2.6.8 and 6.1.1.4'
P P 0.1023 0.0942 'International Tables Vol C Tables 4.2.6.8 and 6.1.1.4'
Ru Ru -1.2594 0.8363 'International Tables Vol C Tables 4.2.6.8 and 6.1.1.4'

loop_
_geom_angle_atom_site_label_1
_geom_angle_atom_site_label_2
_geom_angle_atom_site_label_3
_geom_angle
_geom_angle_site_symmetry_1
_geom_angle_site_symmetry_3
_geom_angle_publ_flag
N3 Ru1 N3 180.0 2_676 . ?
N2 Ru1 N3 88.95(18) . 2_676 ?
N2 Ru1 N3 88.96(18) 2_676 . ?
N2 Ru1 N3 91.05(18) . . ?
N2 Ru1 N3 91.04(18) 2_676 2_676 ?
N2 Ru1 N2 180.0 2_676 . ?
N1 Ru1 N3 89.85(18) 2_676 2_676 ?
N1 Ru1 N3 90.15(18) 2_676 . ?
N1 Ru1 N3 89.85(18) . . ?
N1 Ru1 N3 90.15(18) . 2_676 ?
N1 Ru1 N2 88.11(18) . . ?
N1 Ru1 N2 88.11(18) 2_676 2_676 ?
N1 Ru1 N2 91.89(18) 2_676 . ?
N1 Ru1 N2 91.89(18) . 2_676 ?
N1 Ru1 N1 180.0 2_676 . ?
P2 Fe1 P1 85.27(8) . . ?
C1 Fe1 P1 92.84(17) . . ?
C1 Fe1 P2 88.58(18) . . ?
C1 Fe1 C18 92.9(3) . . ?
C1 Fe1 C15 154.3(3) . . ?
C1 Fe1 C14 128.2(3) . . ?
C1 Fe1 C16 120.2(3) . . ?
C1 Fe1 C17 88.9(3) . . ?
C18 Fe1 P1 161.1(2) . . ?
C18 Fe1 P2 112.8(3) . . ?
C18 Fe1 C15 65.9(3) . . ?
C18 Fe1 C14 38.8(3) . . ?
C18 Fe1 C16 66.2(3) . . ?
C18 Fe1 C17 39.8(3) . . ?
C15 Fe1 P1 103.1(2) . . ?
C15 Fe1 P2 112.5(2) . . ?
C15 Fe1 C16 39.2(3) . . ?
C14 Fe1 P1 138.9(2) . . ?
C14 Fe1 P2 95.1(2) . . ?
C14 Fe1 C15 39.3(3) . . ?
C14 Fe1 C16 65.7(3) . . ?
C14 Fe1 C17 65.4(3) . . ?
C16 Fe1 P1 95.4(2) . . ?
C16 Fe1 P2 151.1(2) . . ?
C17 Fe1 P1 122.4(3) . . ?
C17 Fe1 P2 152.3(3) . . ?
C17 Fe1 C15 65.5(3) . . ?
C17 Fe1 C16 39.0(3) . . ?
C25 P1 Fe1 115.6(2) . . ?
C25 P1 C31 106.3(3) . . ?
C19 P1 Fe1 119.8(2) . . ?
C19 P1 C25 100.4(3) . . ?
C19 P1 C31 104.2(3) . . ?
C31 P1 Fe1 109.2(2) . . ?
C33 P2 Fe1 122.4(2) . . ?
C39 P2 Fe1 117.4(2) . . ?
C39 P2 C33 100.7(3) . . ?
C39 P2 C32 107.2(3) . . ?
C32 P2 Fe1 105.3(2) . . ?
C32 P2 C33 102.0(3) . . ?
F6 P3 F5 175.8(4) . . ?
F1 P3 F5 90.8(3) . . ?
F1 P3 F6 88.9(4) . . ?
F3 P3 F5 89.0(4) . . ?
F3 P3 F6 91.0(3) . . ?
F3 P3 F1 177.1(5) . . ?
F3 P3 F2 87.7(5) . . ?
F4 P3 F5 89.6(5) . . ?
F4 P3 F6 94.5(5) . . ?
F4 P3 F1 90.2(5) . . ?
F4 P3 F3 92.7(5) . . ?
F4 P3 F2 177.8(5) . . ?
F2 P3 F5 88.2(4) . . ?
F2 P3 F6 87.6(4) . . ?
F2 P3 F1 89.4(5) . . ?
C8 N3 Ru1 121.9(4) . . ?
C12 N3 Ru1 122.8(4) . . ?
C12 N3 C8 115.3(5) . . ?
C2 N2 Ru1 121.5(4) . . ?
C6 N2 Ru1 123.3(4) . . ?
C6 N2 C2 115.2(6) . . ?
C10 O2 C13 117.4(6) . . ?
C1 N1 Ru1 171.9(5) . . ?
C4 O1 C7 118.8(6) . . ?
C2 C3 H3 120.2 . . ?
C4 C3 H3 120.2 . . ?
C4 C3 C2 119.6(6) . . ?
N2 C2 C3 124.0(6) . . ?
N2 C2 H2 118.0 . . ?
C3 C2 H2 118.0 . . ?
C30 C25 P1 120.8(5) . . ?
C30 C25 C26 117.2(6) . . ?
C26 C25 P1 121.7(6) . . ?
N1 C1 Fe1 172.5(5) . . ?
O1 C4 C3 125.4(6) . . ?
O1 C4 C5 117.6(6) . . ?
C3 C4 C5 117.1(6) . . ?
C20 C19 P1 121.5(5) . . ?
C24 C19 P1 120.1(5) . . ?
C24 C19 C20 118.2(6) . . ?
C20 C21 H21 120.0 . . ?
C22 C21 H21 120.0 . . ?
C22 C21 C20 120.0(7) . . ?
C38 C33 P2 123.0(6) . . ?
C38 C33 C34 117.8(7) . . ?
C34 C33 P2 119.2(6) . . ?
C4 C5 H5 120.0 . . ?
C6 C5 C4 120.0(6) . . ?
C6 C5 H5 120.0 . . ?
N3 C8 C9 124.4(6) . . ?
N3 C8 H8 116(3) . . ?
C9 C8 H8 120(3) . . ?
C8 C9 H9 119.9 . . ?
C8 C9 C10 120.1(6) . . ?
C10 C9 H9 119.9 . . ?
C44 C39 P2 119.8(5) . . ?
C40 C39 P2 123.2(6) . . ?
C40 C39 C44 116.8(7) . . ?
C25 C30 H30 119.5 . . ?
C25 C30 C29 120.9(8) . . ?
C29 C30 H30 119.5 . . ?
O2 C10 C9 117.7(6) . . ?
O2 C10 C11 125.6(6) . . ?
C11 C10 C9 116.8(6) . . ?
C19 C20 H20 119.7 . . ?
C21 C20 C19 120.7(7) . . ?
C21 C20 H20 119.7 . . ?
N2 C6 C5 124.1(6) . . ?
N2 C6 H6 118.0 . . ?
C5 C6 H6 118.0 . . ?
C21 C22 H22 120.2 . . ?
C23 C22 C21 119.7(7) . . ?
C23 C22 H22 120.2 . . ?
C19 C24 H24 119.6 . . ?
C19 C24 C23 120.8(6) . . ?
C23 C24 H24 119.6 . . ?
C22 C23 C24 120.6(7) . . ?
C22 C23 H23 119.7 . . ?
C24 C23 H23 119.7 . . ?
Fe1 C18 H18 123.4 . . ?
C14 C18 Fe1 71.1(4) . . ?
C14 C18 H18 126.2 . . ?
C14 C18 C17 107.7(7) . . ?
C17 C18 Fe1 71.0(4) . . ?
C17 C18 H18 126.2 . . ?
Fe1 C15 H15 124.9 . . ?
C14 C15 Fe1 69.7(4) . . ?
C14 C15 H15 126.2 . . ?
C14 C15 C16 107.5(7) . . ?
C16 C15 Fe1 70.8(4) . . ?
C16 C15 H15 126.2 . . ?
C37 C36 H36 120.2 . . ?
C37 C36 C35 119.6(8) . . ?
C35 C36 H36 120.2 . . ?
N3 C12 H12 113(4) . . ?
N3 C12 C11 123.4(6) . . ?
C11 C12 H12 124(4) . . ?
C10 C11 C12 119.9(6) . . ?
C10 C11 H11 120.0 . . ?
C12 C11 H11 120.0 . . ?
Fe1 C14 H14 125.0 . . ?
C18 C14 Fe1 70.2(4) . . ?
C18 C14 C15 109.1(7) . . ?
C18 C14 H14 125.4 . . ?
C15 C14 Fe1 71.0(4) . . ?
C15 C14 H14 125.4 . . ?
C39 C44 H44 118.8 . . ?
C43 C44 C39 122.4(8) . . ?
C43 C44 H44 118.8 . . ?
Fe1 C16 H16 125.3 . . ?
C15 C16 Fe1 70.0(4) . . ?
C15 C16 H16 126.2 . . ?
C17 C16 Fe1 70.0(4) . . ?
C17 C16 C15 107.6(7) . . ?
C17 C16 H16 126.2 . . ?
C26 C27 H27 119.9 . . ?
C28 C27 H27 119.9 . . ?
C28 C27 C26 120.1(8) . . ?
Fe1 C17 H17 125.5 . . ?
C18 C17 Fe1 69.1(4) . . ?
C18 C17 H17 126.0 . . ?
C16 C17 Fe1 71.0(4) . . ?
C16 C17 C18 108.0(7) . . ?
C16 C17 H17 126.0 . . ?
P2 C32 H32A 110.4 . . ?
P2 C32 H32B 110.4 . . ?
H32A C32 H32B 108.6 . . ?
C31 C32 P2 106.4(4) . . ?
C31 C32 H32A 110.4 . . ?
C31 C32 H32B 110.4 . . ?
C33 C38 H38 120.0 . . ?
C33 C38 C37 120.0(8) . . ?
C37 C38 H38 120.0 . . ?
P1 C31 H31A 109.6 . . ?
P1 C31 H31B 109.6 . . ?
C32 C31 P1 110.3(4) . . ?
C32 C31 H31A 109.6 . . ?
C32 C31 H31B 109.6 . . ?
H31A C31 H31B 108.1 . . ?
O2 C13 H13A 109.5 . . ?
O2 C13 H13B 109.5 . . ?
O2 C13 H13C 109.5 . . ?
H13A C13 H13B 109.5 . . ?
H13A C13 H13C 109.5 . . ?
H13B C13 H13C 109.5 . . ?
C30 C29 H29 119.7 . . ?
C28 C29 C30 120.5(10) . . ?
C28 C29 H29 119.7 . . ?
C25 C26 C27 121.4(8) . . ?
C25 C26 H26 119.3 . . ?
C27 C26 H26 119.3 . . ?
C41 C42 H42 119.8 . . ?
C43 C42 H42 119.8 . . ?
C43 C42 C41 120.4(9) . . ?
O1 C7 H7A 109.5 . . ?
O1 C7 H7B 109.5 . . ?
O1 C7 H7C 109.5 . . ?
H7A C7 H7B 109.5 . . ?
H7A C7 H7C 109.5 . . ?
H7B C7 H7C 109.5 . . ?
C27 C28 C29 119.9(9) . . ?
C27 C28 H28 120.1 . . ?
C29 C28 H28 120.1 . . ?
C42 C41 H41 120.1 . . ?
C40 C41 C42 119.9(9) . . ?
C40 C41 H41 120.1 . . ?
C39 C40 C41 121.4(9) . . ?
C39 C40 H40 119.3 . . ?
C41 C40 H40 119.3 . . ?
C44 C43 H43 120.5 . . ?
C42 C43 C44 119.1(9) . . ?
C42 C43 H43 120.5 . . ?
C36 C37 C38 121.5(9) . . ?
C36 C37 H37 119.2 . . ?
C38 C37 H37 119.2 . . ?
C33 C34 H34 119.7 . . ?
C33 C34 C35 120.6(8) . . ?
C35 C34 H34 119.7 . . ?
C36 C35 C34 120.5(9) . . ?
C36 C35 H35 119.7 . . ?
C34 C35 H35 119.7 . . ?

loop_
_geom_bond_atom_site_label_1
_geom_bond_atom_site_label_2
_geom_bond_distance
_geom_bond_site_symmetry_2
_geom_bond_publ_flag
Ru1 N3 2.120(5) . ?
Ru1 N3 2.120(5) 2_676 ?
Ru1 N2 2.114(5) . ?
Ru1 N2 2.114(5) 2_676 ?
Ru1 N1 2.056(5) . ?
Ru1 N1 2.056(5) 2_676 ?
Fe1 P1 2.189(2) . ?
Fe1 P2 2.185(2) . ?
Fe1 C1 1.893(6) . ?
Fe1 C18 2.070(7) . ?
Fe1 C15 2.098(6) . ?
Fe1 C14 2.082(7) . ?
Fe1 C16 2.108(7) . ?
Fe1 C17 2.095(7) . ?
P1 C25 1.846(6) . ?
P1 C19 1.829(6) . ?
P1 C31 1.865(6) . ?
P2 C33 1.859(6) . ?
P2 C39 1.815(7) . ?
P2 C32 1.838(7) . ?
P3 F5 1.560(5) . ?
P3 F6 1.558(5) . ?
P3 F1 1.549(6) . ?
P3 F3 1.534(6) . ?
P3 F4 1.498(7) . ?
P3 F2 1.548(7) . ?
N3 C8 1.344(8) . ?
N3 C12 1.339(8) . ?
N2 C2 1.350(7) . ?
N2 C6 1.341(7) . ?
O2 C10 1.352(7) . ?
O2 C13 1.443(8) . ?
N1 C1 1.165(7) . ?
O1 C4 1.357(8) . ?
O1 C7 1.424(8) . ?
C3 H3 0.9300 . ?
C3 C2 1.380(9) . ?
C3 C4 1.368(9) . ?
C2 H2 0.9300 . ?
C25 C30 1.380(10) . ?
C25 C26 1.381(9) . ?
C4 C5 1.390(9) . ?
C19 C20 1.394(9) . ?
C19 C24 1.380(9) . ?
C21 H21 0.9300 . ?
C21 C20 1.392(10) . ?
C21 C22 1.377(11) . ?
C33 C38 1.349(9) . ?
C33 C34 1.377(10) . ?
C5 H5 0.9300 . ?
C5 C6 1.363(9) . ?
C8 C9 1.363(9) . ?
C8 H8 0.89(5) . ?
C9 H9 0.9300 . ?
C9 C10 1.382(9) . ?
C39 C44 1.391(10) . ?
C39 C40 1.380(9) . ?
C30 H30 0.9300 . ?
C30 C29 1.391(10) . ?
C10 C11 1.370(9) . ?
C20 H20 0.9300 . ?
C6 H6 0.9300 . ?
C22 H22 0.9300 . ?
C22 C23 1.369(10) . ?
C24 H24 0.9300 . ?
C24 C23 1.387(9) . ?
C23 H23 0.9300 . ?
C18 H18 0.9300 . ?
C18 C14 1.378(10) . ?
C18 C17 1.418(11) . ?
C15 H15 0.9300 . ?
C15 C14 1.406(10) . ?
C15 C16 1.410(10) . ?
C36 H36 0.9300 . ?
C36 C37 1.320(12) . ?
C36 C35 1.336(13) . ?
C12 H12 0.90(6) . ?
C12 C11 1.396(9) . ?
C11 H11 0.9300 . ?
C14 H14 0.9300 . ?
C44 H44 0.9300 . ?
C44 C43 1.384(11) . ?
C16 H16 0.9300 . ?
C16 C17 1.403(10) . ?
C27 H27 0.9300 . ?
C27 C26 1.394(10) . ?
C27 C28 1.351(13) . ?
C17 H17 0.9300 . ?
C32 H32A 0.9700 . ?
C32 H32B 0.9700 . ?
C32 C31 1.528(9) . ?
C38 H38 0.9300 . ?
C38 C37 1.409(10) . ?
C31 H31A 0.9700 . ?
C31 H31B 0.9700 . ?
C13 H13A 0.9600 . ?
C13 H13B 0.9600 . ?
C13 H13C 0.9600 . ?
C29 H29 0.9300 . ?
C29 C28 1.359(13) . ?
C26 H26 0.9300 . ?
C42 H42 0.9300 . ?
C42 C41 1.387(13) . ?
C42 C43 1.349(12) . ?
C7 H7A 0.9600 . ?
C7 H7B 0.9600 . ?
C7 H7C 0.9600 . ?
C28 H28 0.9300 . ?
C41 H41 0.9300 . ?
C41 C40 1.378(11) . ?
C40 H40 0.9300 . ?
C43 H43 0.9300 . ?
C37 H37 0.9300 . ?
C34 H34 0.9300 . ?
C34 C35 1.394(11) . ?
C35 H35 0.9300 . ?
